data_7049731
loop_
_publ_author_name
'Webb, Dylan'
'Fulton, J. Robin'

_publ_section_title
;
 Utilising an anilido-imino ligand to stabilise zinc-phosphanide
 complexes: reactivity and fluorescent properties.
;
_journal_issue 23
_journal_name_full 'Dalton transactions (Cambridge, England : 2003)'
_journal_page_first 8094
_journal_page_last 8105
_journal_paper_doi 10.1039/c9dt00681h
_journal_volume 48
_journal_year 2019
_chemical_formula_moiety 'C64 H82 N4 Te Zn2, C3 H7'
_chemical_formula_sum 'C67 H89 N4 Te Zn2'
_chemical_formula_weight 1208.76
_space_group_crystal_system triclinic
_space_group_IT_number 2
_space_group_name_Hall '-P 1'
_space_group_name_H-M_alt 'P -1'
_symmetry_space_group_name_Hall '-P 1'
_symmetry_space_group_name_H-M 'P -1'
_atom_sites_solution_hydrogens geom
_atom_sites_solution_primary dual
_audit_creation_date 2019-02-09
_audit_creation_method
;
Olex2 1.2
(compiled 2018.05.29 svn.r3510 for OlexSys, GUI svn.r5506)
;
_audit_update_record
;
2019-02-14 deposited with the CCDC.    2019-04-12 downloaded from the CCDC.
;
_cell_angle_alpha 85.696(3)
_cell_angle_beta 78.852(4)
_cell_angle_gamma 63.031(4)
_cell_formula_units_Z 2
_cell_length_a 12.1052(5)
_cell_length_b 12.8767(5)
_cell_length_c 22.5863(11)
_cell_measurement_reflns_used 11000
_cell_measurement_temperature 120.00(10)
_cell_measurement_theta_max 71.5560
_cell_measurement_theta_min 4.9360
_cell_volume 3078.2(3)
_computing_cell_refinement
;
CrysAlisPro, Agilent Technologies,
Version 1.171.37.35h (release 09-02-2015 CrysAlis171 .NET)
(compiled Feb  9 2015,16:26:32)
;
_computing_data_collection
;
CrysAlisPro, Agilent Technologies,
Version 1.171.37.35h (release 09-02-2015 CrysAlis171 .NET)
(compiled Feb  9 2015,16:26:32)
;
_computing_data_reduction
;
CrysAlisPro, Agilent Technologies,
Version 1.171.37.35h (release 09-02-2015 CrysAlis171 .NET)
(compiled Feb  9 2015,16:26:32)
;
_computing_molecular_graphics 'Olex2 (Dolomanov et al., 2009)'
_computing_publication_material 'Olex2 (Dolomanov et al., 2009)'
_computing_structure_refinement 'ShelXL (Sheldrick, 2015)'
_computing_structure_solution 'ShelXT (Sheldrick, 2015)'
_diffrn_ambient_environment N~2~
_diffrn_ambient_temperature 120.00(10)
_diffrn_detector 'CCD plate'
_diffrn_detector_area_resol_mean 8.0856
_diffrn_detector_type EosS2
_diffrn_measured_fraction_theta_full 0.998
_diffrn_measured_fraction_theta_max 0.972
_diffrn_measurement_details
;
#__ type_ start__ end____ width___ exp.time_
  1 omega   20.00  103.00   1.0000   10.0000
omega____ theta____ kappa____ phi______ frames
    -       36.0104   57.0000   30.0000 83

#__ type_ start__ end____ width___ exp.time_
  2 omega   40.00   98.00   1.0000   10.0000
omega____ theta____ kappa____ phi______ frames
    -      108.0000  -45.0000    0.0000 58

#__ type_ start__ end____ width___ exp.time_
  3 omega   63.00  116.00   1.0000   10.0000
omega____ theta____ kappa____ phi______ frames
    -      108.0000 -111.0000   90.0000 53

#__ type_ start__ end____ width___ exp.time_
  4 omega   55.00  108.00   1.0000   10.0000
omega____ theta____ kappa____ phi______ frames
    -      108.0000  -94.0000  -30.0000 53

#__ type_ start__ end____ width___ exp.time_
  5 omega   65.00  109.00   1.0000   10.0000
omega____ theta____ kappa____ phi______ frames
    -      108.0000 -108.0000  -63.0000 44

#__ type_ start__ end____ width___ exp.time_
  6 omega   49.00  115.00   1.0000   10.0000
omega____ theta____ kappa____ phi______ frames
    -      108.0000  -61.0000 -180.0000 66

#__ type_ start__ end____ width___ exp.time_
  7 omega   59.00   89.00   1.0000   10.0000
omega____ theta____ kappa____ phi______ frames
    -      108.0000  -30.0000 -150.0000 30

#__ type_ start__ end____ width___ exp.time_
  8 omega   42.00   91.00   1.0000   10.0000
omega____ theta____ kappa____ phi______ frames
    -      108.0000  -45.0000  -90.0000 49

#__ type_ start__ end____ width___ exp.time_
  9 omega   52.00  104.00   1.0000   10.0000
omega____ theta____ kappa____ phi______ frames
    -      108.0000  -94.0000 -180.0000 52

#__ type_ start__ end____ width___ exp.time_
 10 omega   38.00   74.00   1.0000   10.0000
omega____ theta____ kappa____ phi______ frames
    -      108.0000  -30.0000 -180.0000 36

#__ type_ start__ end____ width___ exp.time_
 11 omega   43.00   69.00   1.0000   10.0000
omega____ theta____ kappa____ phi______ frames
    -      108.0000  -30.0000  -90.0000 26

#__ type_ start__ end____ width___ exp.time_
 12 omega   97.00  134.00   1.0000   10.0000
omega____ theta____ kappa____ phi______ frames
    -      108.0000   45.0000 -150.0000 37

#__ type_ start__ end____ width___ exp.time_
 13 omega  146.00  176.00   1.0000   10.0000
omega____ theta____ kappa____ phi______ frames
    -      108.0000   45.0000 -150.0000 30

#__ type_ start__ end____ width___ exp.time_
 14 omega  145.00  178.00   1.0000   10.0000
omega____ theta____ kappa____ phi______ frames
    -      108.0000   30.0000   60.0000 33

#__ type_ start__ end____ width___ exp.time_
 15 omega  104.00  175.00   1.0000   10.0000
omega____ theta____ kappa____ phi______ frames
    -      108.0000   61.0000  150.0000 71

#__ type_ start__ end____ width___ exp.time_
 16 omega   94.00  133.00   1.0000   10.0000
omega____ theta____ kappa____ phi______ frames
    -      108.0000   30.0000   60.0000 39

#__ type_ start__ end____ width___ exp.time_
 17 omega   90.00  167.00   1.0000   10.0000
omega____ theta____ kappa____ phi______ frames
    -      108.0000   30.0000  120.0000 77

#__ type_ start__ end____ width___ exp.time_
 18 omega   45.00   72.00   1.0000   10.0000
omega____ theta____ kappa____ phi______ frames
    -      108.0000  -94.0000   30.0000 27

#__ type_ start__ end____ width___ exp.time_
 19 omega   45.00   82.00   1.0000   10.0000
omega____ theta____ kappa____ phi______ frames
    -      108.0000  -45.0000   90.0000 37

#__ type_ start__ end____ width___ exp.time_
 20 omega   41.00   92.00   1.0000   10.0000
omega____ theta____ kappa____ phi______ frames
    -      108.0000  -94.0000  120.0000 51

#__ type_ start__ end____ width___ exp.time_
 21 omega   40.00   90.00   1.0000   10.0000
omega____ theta____ kappa____ phi______ frames
    -      108.0000  -30.0000  120.0000 50

#__ type_ start__ end____ width___ exp.time_
 22 omega   38.00   64.00   1.0000   10.0000
omega____ theta____ kappa____ phi______ frames
    -      108.0000  -30.0000   60.0000 26

#__ type_ start__ end____ width___ exp.time_
 23 omega    9.00   49.00   1.0000   10.0000
omega____ theta____ kappa____ phi______ frames
    -       36.0104  -57.0000   60.0000 40

#__ type_ start__ end____ width___ exp.time_
 24 omega    6.00   65.00   1.0000   10.0000
omega____ theta____ kappa____ phi______ frames
    -       36.0104  -19.0000    0.0000 59

#__ type_ start__ end____ width___ exp.time_
 25 omega   17.00   93.00   1.0000   10.0000
omega____ theta____ kappa____ phi______ frames
    -       36.0104   38.0000  -60.0000 76

#__ type_ start__ end____ width___ exp.time_
 26 omega    9.00  101.00   1.0000   10.0000
omega____ theta____ kappa____ phi______ frames
    -       36.0104   77.0000  -60.0000 92

#__ type_ start__ end____ width___ exp.time_
 27 omega   10.00   57.00   1.0000   10.0000
omega____ theta____ kappa____ phi______ frames
    -       36.0104   77.0000 -180.0000 47

#__ type_ start__ end____ width___ exp.time_
 28 omega  -34.00   -5.00   1.0000   10.0000
omega____ theta____ kappa____ phi______ frames
    -       36.0104  -19.0000    0.0000 29

#__ type_ start__ end____ width___ exp.time_
 29 omega  -27.00   22.00   1.0000   10.0000
omega____ theta____ kappa____ phi______ frames
    -       36.0104  -57.0000  120.0000 49

#__ type_ start__ end____ width___ exp.time_
 30 omega   11.00   46.00   1.0000   10.0000
omega____ theta____ kappa____ phi______ frames
    -       36.0104  -57.0000  150.0000 35

#__ type_ start__ end____ width___ exp.time_
 31 omega   36.00   89.00   1.0000   10.0000
omega____ theta____ kappa____ phi______ frames
    -       36.0104 -125.0000   90.0000 53

#__ type_ start__ end____ width___ exp.time_
 32 omega  -24.00    8.00   1.0000   10.0000
omega____ theta____ kappa____ phi______ frames
    -       36.0104  -57.0000  150.0000 32

#__ type_ start__ end____ width___ exp.time_
 33 omega    4.00   63.00   1.0000   10.0000
omega____ theta____ kappa____ phi______ frames
    -       36.0104  -77.0000 -180.0000 59

#__ type_ start__ end____ width___ exp.time_
 34 omega  -30.00    0.00   1.0000   10.0000
omega____ theta____ kappa____ phi______ frames
    -       36.0104  -57.0000 -180.0000 30
;
_diffrn_measurement_device 'four-circle diffractometer'
_diffrn_measurement_device_type 'SuperNova, Dual, Cu at zero, EosS2'
_diffrn_measurement_method '\w scans'
_diffrn_orient_matrix_UB_11 0.1055725000
_diffrn_orient_matrix_UB_12 -0.1259135000
_diffrn_orient_matrix_UB_13 -0.0020068000
_diffrn_orient_matrix_UB_21 0.0851032000
_diffrn_orient_matrix_UB_22 0.0343052000
_diffrn_orient_matrix_UB_23 -0.0488367000
_diffrn_orient_matrix_UB_31 0.0517558000
_diffrn_orient_matrix_UB_32 0.0314992000
_diffrn_orient_matrix_UB_33 0.0494462000
_diffrn_radiation_monochromator mirror
_diffrn_radiation_probe x-ray
_diffrn_radiation_type CuK\a
_diffrn_radiation_wavelength 1.54184
_diffrn_reflns_av_R_equivalents 0.0312
_diffrn_reflns_av_unetI/netI 0.0462
_diffrn_reflns_Laue_measured_fraction_full 0.998
_diffrn_reflns_Laue_measured_fraction_max 0.972
_diffrn_reflns_limit_h_max 14
_diffrn_reflns_limit_h_min -14
_diffrn_reflns_limit_k_max 15
_diffrn_reflns_limit_k_min -15
_diffrn_reflns_limit_l_max 27
_diffrn_reflns_limit_l_min -17
_diffrn_reflns_number 22600
_diffrn_reflns_point_group_measured_fraction_full 0.998
_diffrn_reflns_point_group_measured_fraction_max 0.972
_diffrn_reflns_theta_full 67.684
_diffrn_reflns_theta_max 72.120
_diffrn_reflns_theta_min 4.165
_diffrn_source 'sealed X-ray tube'
_diffrn_source_type 'SuperNova (Cu) X-ray Source'
_exptl_absorpt_coefficient_mu 4.928
_exptl_absorpt_correction_T_max 0.627
_exptl_absorpt_correction_T_min 0.299
_exptl_absorpt_correction_type gaussian
_exptl_absorpt_process_details
;
CrysAlisPro, Agilent Technologies,
Version 1.171.37.35h (release 09-02-2015 CrysAlis171 .NET)
(compiled Feb  9 2015,16:26:32)
Numerical absorption correction based on gaussian integration over
            a multifaceted crystal model
Empirical absorption correction using spherical harmonics,
 implemented in SCALE3 ABSPACK scaling algorithm.
;
_exptl_crystal_colour 'light yellow'
_exptl_crystal_density_diffrn 1.304
_exptl_crystal_description rhombohedral
_exptl_crystal_F_000 1262
_exptl_crystal_size_max 0.1726
_exptl_crystal_size_mid 0.112
_exptl_crystal_size_min 0.0541
_refine_diff_density_max 1.395
_refine_diff_density_min -0.855
_refine_diff_density_rms 0.078
_refine_ls_extinction_method none
_refine_ls_goodness_of_fit_ref 1.204
_refine_ls_hydrogen_treatment constr
_refine_ls_matrix_type full
_refine_ls_number_parameters 686
_refine_ls_number_reflns 11772
_refine_ls_number_restraints 0
_refine_ls_restrained_S_all 1.204
_refine_ls_R_factor_all 0.0451
_refine_ls_R_factor_gt 0.0389
_refine_ls_shift/su_max 0.001
_refine_ls_shift/su_mean 0.000
_refine_ls_structure_factor_coef Fsqd
_refine_ls_weighting_details 'w=1/[\s^2^(Fo^2^)+(0.0325P)^2^+5.6266P] where P=(Fo^2^+2Fc^2^)/3'
_refine_ls_weighting_scheme calc
_refine_ls_wR_factor_gt 0.1101
_refine_ls_wR_factor_ref 0.1127
_reflns_Friedel_coverage 0.000
_reflns_number_gt 10715
_reflns_number_total 11772
_reflns_threshold_expression 'I > 2\s(I)'
_cod_data_source_file c9dt00681h2.cif
_cod_data_source_block Compound-10
_cod_depositor_comments 'Adding full bibliography for 7049727--7049732.cif.'
_cod_original_cell_volume 3078.3(3)
_cod_database_code 7049731
_shelx_shelxl_version_number 2016/4
_chemical_oxdiff_formula 'C44 H51 N2 P Zn Te2'
_shelx_space_group_comment
;
The symmetry employed for this shelxl refinement is uniquely defined
by the following loop, which should always be used as a source of
symmetry information in preference to the above space-group names.
They are only intended as comments.
;
_shelx_estimated_absorpt_t_max 0.776
_shelx_estimated_absorpt_t_min 0.483
_reflns_odcompleteness_completeness 99.84
_reflns_odcompleteness_iscentric 1
_reflns_odcompleteness_theta 66.97
_olex2_refinement_description
;
1. Fixed Uiso
 At 1.2 times of:
  All C(H) groups, All C(H,H) groups
 At 1.5 times of:
  All C(H,H,H) groups
2.a Ternary CH refined with riding coordinates:
 C18(H18), C47(H47), C30(H30), C50(H50), C62(H62), C59(H59), C27(H27), C15(H15)
2.b Secondary CH2 refined with riding coordinates:
 C66(H66A,H66B), C67(H67A,H67B)
2.c Aromatic/amide H refined with riding coordinates:
 C43(H43), C40(H40), C45(H45), C5(H5), C44(H44), C37(H37), C39(H39), C55(H55),
 C8(H8), C25(H25), C38(H38), C57(H57), C56(H56), C11(H11), C23(H23), C12(H12),
 C24(H24), C7(H7), C13(H13), C6(H6)
2.d Idealised Me refined as rotating group:
 C36(H36A,H36B,H36C), C4(H4A,H4B,H4C), C63(H63A,H63B,H63C), C31(H31A,H31B,
 H31C), C48(H48A,H48B,H48C), C32(H32A,H32B,H32C), C64(H64A,H64B,H64C), C19(H19A,
 H19B,H19C), C52(H52A,H52B,H52C), C61(H61A,H61B,H61C), C49(H49A,H49B,H49C),
 C20(H20A,H20B,H20C), C60(H60A,H60B,H60C), C51(H51A,H51B,H51C), C16(H16A,H16B,
 H16C), C17(H17A,H17B,H17C), C65(H65A,H65B,H65C), C28(H28A,H28B,H28C), C29(H29A,
 H29B,H29C)
;
_olex2_submission_special_instructions 'No special instructions were received'

loop_
_space_group_symop_operation_xyz
'x, y, z'
'-x, -y, -z'

loop_
_atom_site_label
_atom_site_type_symbol
_atom_site_fract_x
_atom_site_fract_y
_atom_site_fract_z
_atom_site_U_iso_or_equiv
_atom_site_adp_type
_atom_site_occupancy
_atom_site_site_symmetry_order
_atom_site_calc_flag
_atom_site_refinement_flags_posn
Te1 Te 0.44222(3) 0.44578(2) 0.67846(2) 0.02614(8) Uani 1 1 d .
Zn2 Zn 0.37180(4) 0.44766(4) 0.78906(2) 0.01706(11) Uani 1 1 d .
Zn1 Zn 0.35980(4) 0.31930(4) 0.64806(2) 0.01722(11) Uani 1 1 d .
N3 N 0.5116(3) 0.4136(3) 0.83579(13) 0.0166(6) Uani 1 1 d .
N1 N 0.2379(3) 0.3733(3) 0.59132(13) 0.0191(6) Uani 1 1 d .
N4 N 0.2434(3) 0.4871(3) 0.85943(13) 0.0174(6) Uani 1 1 d .
N2 N 0.3792(3) 0.1633(3) 0.65623(13) 0.0194(6) Uani 1 1 d .
C41 C 0.6201(3) 0.4178(3) 0.79826(16) 0.0187(7) Uani 1 1 d .
C35 C 0.2700(3) 0.4368(3) 0.91403(15) 0.0165(7) Uani 1 1 d .
C33 C 0.5035(3) 0.3951(3) 0.89364(16) 0.0178(7) Uani 1 1 d .
C42 C 0.6083(3) 0.5269(3) 0.77720(16) 0.0206(8) Uani 1 1 d .
C34 C 0.3926(3) 0.3891(3) 0.93027(15) 0.0170(7) Uani 1 1 d .
C2 C 0.1887(3) 0.2086(3) 0.61339(16) 0.0188(7) Uani 1 1 d .
C46 C 0.7260(3) 0.3139(3) 0.77667(17) 0.0221(8) Uani 1 1 d .
C43 C 0.7056(4) 0.5299(4) 0.73379(18) 0.0268(8) Uani 1 1 d .
H43 H 0.700849 0.601326 0.719820 0.032 Uiso 1 1 calc R
C3 C 0.2930(3) 0.1325(3) 0.64255(16) 0.0191(7) Uani 1 1 d .
C58 C 0.0337(3) 0.5307(3) 0.83679(16) 0.0212(8) Uani 1 1 d .
C1 C 0.1743(3) 0.3179(3) 0.58315(16) 0.0201(7) Uani 1 1 d .
C9 C 0.2306(3) 0.4724(3) 0.55422(17) 0.0203(7) Uani 1 1 d .
C40 C 0.1719(3) 0.4295(3) 0.95743(16) 0.0215(8) Uani 1 1 d .
H40 H 0.090700 0.463642 0.948898 0.026 Uiso 1 1 calc R
C45 C 0.8197(4) 0.3222(4) 0.73288(18) 0.0274(9) Uani 1 1 d .
H45 H 0.890925 0.254554 0.718039 0.033 Uiso 1 1 calc R
C53 C 0.1145(3) 0.5675(3) 0.85610(15) 0.0189(7) Uani 1 1 d .
C5 C 0.0987(4) 0.1705(4) 0.60789(17) 0.0253(8) Uani 1 1 d .
H5 H 0.029406 0.220665 0.590862 0.030 Uiso 1 1 calc R
C44 C 0.8092(4) 0.4280(4) 0.71115(18) 0.0287(9) Uani 1 1 d .
H44 H 0.871883 0.431395 0.681100 0.034 Uiso 1 1 calc R
C37 C 0.4074(4) 0.3347(3) 0.98704(17) 0.0228(8) Uani 1 1 d .
H37 H 0.486382 0.304009 0.997931 0.027 Uiso 1 1 calc R
C21 C 0.4864(4) 0.0730(3) 0.67801(17) 0.0206(8) Uani 1 1 d .
C26 C 0.4793(4) 0.0450(3) 0.73987(17) 0.0216(8) Uani 1 1 d .
C39 C 0.1922(4) 0.3741(3) 1.01162(16) 0.0234(8) Uani 1 1 d .
H39 H 0.125746 0.369433 1.038332 0.028 Uiso 1 1 calc R
C18 C 0.0872(4) 0.6059(3) 0.6435(2) 0.0313(9) Uani 1 1 d .
H18 H 0.132480 0.537016 0.666597 0.038 Uiso 1 1 calc R
C47 C 0.4944(4) 0.6391(3) 0.80061(18) 0.0245(8) Uani 1 1 d .
H47 H 0.425116 0.619527 0.816839 0.029 Uiso 1 1 calc R
C55 C -0.0496(4) 0.7657(4) 0.86300(18) 0.0264(8) Uani 1 1 d .
H55 H -0.078914 0.843819 0.872594 0.032 Uiso 1 1 calc R
C30 C 0.3675(4) 0.1183(3) 0.78726(17) 0.0246(8) Uani 1 1 d .
H30 H 0.308609 0.184534 0.767045 0.029 Uiso 1 1 calc R
C36 C 0.6103(4) 0.3780(4) 0.92475(18) 0.0256(8) Uani 1 1 d .
H36A H 0.657546 0.296702 0.932433 0.038 Uiso 1 1 calc GR
H36B H 0.576711 0.420949 0.962249 0.038 Uiso 1 1 calc GR
H36C H 0.664580 0.405552 0.899315 0.038 Uiso 1 1 calc GR
C50 C 0.7406(4) 0.1939(4) 0.7969(2) 0.0307(9) Uani 1 1 d .
H50 H 0.666765 0.203886 0.827321 0.037 Uiso 1 1 calc R
C54 C 0.0717(4) 0.6857(3) 0.87053(17) 0.0226(8) Uani 1 1 d .
C62 C 0.0716(4) 0.4032(3) 0.82619(17) 0.0239(8) Uani 1 1 d .
H62 H 0.151948 0.356656 0.839837 0.029 Uiso 1 1 calc R
C8 C 0.3040(4) 0.0184(3) 0.65661(17) 0.0254(8) Uani 1 1 d .
H8 H 0.375087 -0.036053 0.671008 0.030 Uiso 1 1 calc R
C25 C 0.5803(4) -0.0508(3) 0.75799(18) 0.0260(8) Uani 1 1 d .
H25 H 0.575318 -0.071503 0.798411 0.031 Uiso 1 1 calc R
C38 C 0.3122(4) 0.3249(4) 1.02660(17) 0.0268(9) Uani 1 1 d .
H38 H 0.326959 0.286126 1.062837 0.032 Uiso 1 1 calc R
C59 C 0.1526(4) 0.7269(3) 0.89589(19) 0.0283(9) Uani 1 1 d .
H59 H 0.240590 0.668942 0.884380 0.034 Uiso 1 1 calc R
C10 C 0.3002(4) 0.4530(4) 0.49526(17) 0.0244(8) Uani 1 1 d .
C22 C 0.5987(4) 0.0120(3) 0.63687(17) 0.0232(8) Uani 1 1 d .
C4 C 0.0843(4) 0.3639(4) 0.53897(19) 0.0287(9) Uani 1 1 d .
H4A H 0.000056 0.384945 0.560147 0.043 Uiso 1 1 calc GR
H4B H 0.107153 0.304671 0.509243 0.043 Uiso 1 1 calc GR
H4C H 0.088370 0.431161 0.519426 0.043 Uiso 1 1 calc GR
C57 C -0.0861(4) 0.6149(4) 0.82902(17) 0.0258(8) Uani 1 1 d .
H57 H -0.139361 0.592052 0.815087 0.031 Uiso 1 1 calc R
C27 C 0.6180(4) 0.0475(4) 0.57142(18) 0.0286(9) Uani 1 1 d .
H27 H 0.539992 0.114845 0.564668 0.034 Uiso 1 1 calc R
C14 C 0.1581(4) 0.5849(3) 0.57913(19) 0.0267(8) Uani 1 1 d .
C56 C -0.1269(4) 0.7305(4) 0.84149(17) 0.0281(9) Uani 1 1 d .
H56 H -0.206576 0.785236 0.835478 0.034 Uiso 1 1 calc R
C63 C 0.0903(4) 0.3770(4) 0.75920(18) 0.0307(9) Uani 1 1 d .
H63A H 0.015108 0.427433 0.743931 0.046 Uiso 1 1 calc GR
H63B H 0.108235 0.297297 0.753895 0.046 Uiso 1 1 calc GR
H63C H 0.159533 0.389834 0.737632 0.046 Uiso 1 1 calc GR
C15 C 0.3907(4) 0.3326(4) 0.46978(17) 0.0287(9) Uani 1 1 d .
H15 H 0.377009 0.275444 0.497374 0.034 Uiso 1 1 calc R
C11 C 0.2876(4) 0.5500(4) 0.4598(2) 0.0339(10) Uani 1 1 d .
H11 H 0.331794 0.539351 0.420434 0.041 Uiso 1 1 calc R
C23 C 0.6973(4) -0.0820(3) 0.65789(19) 0.0292(9) Uani 1 1 d .
H23 H 0.771838 -0.123101 0.631093 0.035 Uiso 1 1 calc R
C31 C 0.4119(4) 0.1663(4) 0.83315(19) 0.0317(9) Uani 1 1 d .
H31A H 0.470598 0.102704 0.853186 0.048 Uiso 1 1 calc GR
H31B H 0.340644 0.214652 0.862384 0.048 Uiso 1 1 calc GR
H31C H 0.452065 0.211554 0.812575 0.048 Uiso 1 1 calc GR
C12 C 0.2106(5) 0.6616(4) 0.4825(2) 0.0391(11) Uani 1 1 d .
H12 H 0.200247 0.725278 0.457732 0.047 Uiso 1 1 calc R
C24 C 0.6877(4) -0.1159(3) 0.71719(19) 0.0301(9) Uani 1 1 d .
H24 H 0.752823 -0.181926 0.729622 0.036 Uiso 1 1 calc R
C48 C 0.4508(4) 0.7296(4) 0.75164(19) 0.0312(9) Uani 1 1 d .
H48A H 0.513299 0.756453 0.737449 0.047 Uiso 1 1 calc GR
H48B H 0.372622 0.794274 0.768029 0.047 Uiso 1 1 calc GR
H48C H 0.438998 0.695020 0.718678 0.047 Uiso 1 1 calc GR
C32 C 0.2973(4) 0.0519(4) 0.8199(2) 0.0368(10) Uani 1 1 d .
H32A H 0.267019 0.024579 0.791212 0.055 Uiso 1 1 calc GR
H32B H 0.227269 0.102640 0.848944 0.055 Uiso 1 1 calc GR
H32C H 0.353240 -0.013374 0.840242 0.055 Uiso 1 1 calc GR
C7 C 0.2138(4) -0.0135(4) 0.6496(2) 0.0338(10) Uani 1 1 d .
H7 H 0.223406 -0.087749 0.660703 0.041 Uiso 1 1 calc R
C64 C -0.0266(5) 0.3672(4) 0.8628(2) 0.0382(11) Uani 1 1 d .
H64A H -0.041622 0.388826 0.904411 0.057 Uiso 1 1 calc GR
H64B H 0.004586 0.284382 0.859412 0.057 Uiso 1 1 calc GR
H64C H -0.103804 0.405960 0.847358 0.057 Uiso 1 1 calc GR
C19 C 0.0776(5) 0.7112(4) 0.6746(2) 0.0445(12) Uani 1 1 d .
H19A H 0.160214 0.706126 0.671301 0.067 Uiso 1 1 calc GR
H19B H 0.041157 0.712815 0.716478 0.067 Uiso 1 1 calc GR
H19C H 0.025467 0.781188 0.655795 0.067 Uiso 1 1 calc GR
C52 C 0.8581(4) 0.1276(4) 0.8256(2) 0.0447(12) Uani 1 1 d .
H52A H 0.932039 0.113392 0.795934 0.067 Uiso 1 1 calc GR
H52B H 0.861580 0.054659 0.840673 0.067 Uiso 1 1 calc GR
H52C H 0.854440 0.173268 0.858336 0.067 Uiso 1 1 calc GR
C61 C 0.1209(5) 0.7334(4) 0.9652(2) 0.0414(11) Uani 1 1 d .
H61A H 0.033771 0.786803 0.977833 0.062 Uiso 1 1 calc GR
H61B H 0.172751 0.759886 0.980270 0.062 Uiso 1 1 calc GR
H61C H 0.136272 0.657493 0.980747 0.062 Uiso 1 1 calc GR
C13 C 0.1491(4) 0.6788(4) 0.5415(2) 0.0357(10) Uani 1 1 d .
H13 H 0.100621 0.754377 0.556787 0.043 Uiso 1 1 calc R
C6 C 0.1079(4) 0.0634(4) 0.6263(2) 0.0343(10) Uani 1 1 d .
H6 H 0.044879 0.042673 0.623244 0.041 Uiso 1 1 calc R
C49 C 0.5198(5) 0.6892(4) 0.8527(2) 0.0426(12) Uani 1 1 d .
H49A H 0.544440 0.631589 0.883352 0.064 Uiso 1 1 calc GR
H49B H 0.444754 0.756608 0.869314 0.064 Uiso 1 1 calc GR
H49C H 0.586233 0.710996 0.838123 0.064 Uiso 1 1 calc GR
C20 C -0.0438(4) 0.6155(4) 0.6451(2) 0.0429(12) Uani 1 1 d .
H20A H -0.090368 0.681630 0.622173 0.064 Uiso 1 1 calc GR
H20B H -0.087362 0.625005 0.686126 0.064 Uiso 1 1 calc GR
H20C H -0.036091 0.545989 0.627983 0.064 Uiso 1 1 calc GR
C60 C 0.1416(5) 0.8443(4) 0.8706(3) 0.0449(12) Uani 1 1 d .
H60A H 0.151718 0.842361 0.827442 0.067 Uiso 1 1 calc GR
H60B H 0.206028 0.858942 0.881698 0.067 Uiso 1 1 calc GR
H60C H 0.060320 0.905114 0.886893 0.067 Uiso 1 1 calc GR
C66 C 0.6501(5) 0.0191(4) 0.9656(2) 0.0401(11) Uani 1 1 d .
H66A H 0.690012 -0.045418 0.936860 0.048 Uiso 1 1 calc R
H66B H 0.608268 0.089949 0.943803 0.048 Uiso 1 1 calc R
C67 C 0.5527(4) 0.0012(4) 1.0127(2) 0.0351(10) Uani 1 1 d .
H67A H 0.594476 -0.071721 1.032940 0.042 Uiso 1 1 calc R
H67B H 0.516868 0.063382 1.042678 0.042 Uiso 1 1 calc R
C51 C 0.7451(5) 0.1243(4) 0.7440(3) 0.0479(13) Uani 1 1 d .
H51A H 0.669658 0.165880 0.727346 0.072 Uiso 1 1 calc GR
H51B H 0.751657 0.049694 0.757751 0.072 Uiso 1 1 calc GR
H51C H 0.816969 0.113471 0.713528 0.072 Uiso 1 1 calc GR
C16 C 0.5260(4) 0.3121(5) 0.4660(3) 0.0488(13) Uani 1 1 d .
H16A H 0.541992 0.366221 0.438473 0.073 Uiso 1 1 calc GR
H16B H 0.582639 0.233910 0.451985 0.073 Uiso 1 1 calc GR
H16C H 0.538779 0.323117 0.505280 0.073 Uiso 1 1 calc GR
C17 C 0.3698(5) 0.3136(5) 0.4080(2) 0.0506(13) Uani 1 1 d .
H17A H 0.283941 0.328056 0.410554 0.076 Uiso 1 1 calc GR
H17B H 0.425069 0.234674 0.394688 0.076 Uiso 1 1 calc GR
H17C H 0.387307 0.366034 0.379675 0.076 Uiso 1 1 calc GR
C65 C 0.7505(5) 0.0277(5) 0.9931(3) 0.0550(14) Uani 1 1 d .
H65A H 0.809617 0.039350 0.961765 0.083 Uiso 1 1 calc GR
H65B H 0.793672 -0.042962 1.013901 0.083 Uiso 1 1 calc GR
H65C H 0.711657 0.092303 1.021124 0.083 Uiso 1 1 calc GR
C28 C 0.7214(6) 0.0840(7) 0.5596(3) 0.076(2) Uani 1 1 d .
H28A H 0.698466 0.150023 0.584874 0.114 Uiso 1 1 calc GR
H28B H 0.734169 0.104724 0.518030 0.114 Uiso 1 1 calc GR
H28C H 0.797759 0.020787 0.568458 0.114 Uiso 1 1 calc GR
C29 C 0.6459(8) -0.0484(6) 0.5276(2) 0.081(2) Uani 1 1 d .
H29A H 0.726667 -0.112265 0.530267 0.122 Uiso 1 1 calc GR
H29B H 0.646762 -0.018944 0.487248 0.122 Uiso 1 1 calc GR
H29C H 0.582098 -0.074733 0.537416 0.122 Uiso 1 1 calc GR

loop_
_atom_site_aniso_label
_atom_site_aniso_U_11
_atom_site_aniso_U_22
_atom_site_aniso_U_33
_atom_site_aniso_U_23
_atom_site_aniso_U_13
_atom_site_aniso_U_12
Te1 0.03850(15) 0.03561(15) 0.01429(12) -0.00194(10) 0.00033(10) -0.02684(12)
Zn2 0.0181(2) 0.0203(2) 0.0129(2) 0.00044(18) -0.00224(17) -0.0090(2)
Zn1 0.0209(2) 0.0154(2) 0.0156(2) 0.00184(18) -0.00592(18) -0.00752(19)
N3 0.0149(14) 0.0168(15) 0.0173(14) 0.0000(11) -0.0008(11) -0.0071(12)
N1 0.0206(15) 0.0181(15) 0.0182(15) 0.0033(12) -0.0034(12) -0.0087(13)
N4 0.0151(14) 0.0185(15) 0.0156(14) 0.0018(12) -0.0035(11) -0.0048(12)
N2 0.0218(16) 0.0164(15) 0.0185(15) 0.0025(12) -0.0071(12) -0.0064(13)
C41 0.0161(17) 0.0229(19) 0.0171(17) 0.0029(14) -0.0020(13) -0.0094(15)
C35 0.0182(17) 0.0142(17) 0.0150(16) -0.0007(13) -0.0020(13) -0.0057(14)
C33 0.0177(17) 0.0157(17) 0.0183(17) -0.0003(13) -0.0049(14) -0.0054(14)
C42 0.0215(18) 0.025(2) 0.0204(18) 0.0028(15) -0.0080(14) -0.0134(16)
C34 0.0189(17) 0.0162(17) 0.0134(16) -0.0011(13) -0.0018(13) -0.0060(14)
C2 0.0217(18) 0.0172(18) 0.0171(17) 0.0013(14) -0.0034(14) -0.0086(15)
C46 0.0190(18) 0.025(2) 0.0236(19) -0.0021(15) -0.0049(15) -0.0102(16)
C43 0.030(2) 0.032(2) 0.024(2) 0.0076(16) -0.0067(16) -0.0191(18)
C3 0.0240(19) 0.0189(18) 0.0141(16) 0.0004(14) -0.0028(14) -0.0095(15)
C58 0.0183(18) 0.029(2) 0.0136(17) 0.0022(14) -0.0021(13) -0.0085(16)
C1 0.0189(18) 0.0185(18) 0.0187(17) 0.0025(14) -0.0023(14) -0.0056(15)
C9 0.0208(18) 0.0208(18) 0.0213(18) 0.0070(15) -0.0092(14) -0.0100(15)
C40 0.0174(18) 0.0244(19) 0.0190(18) 0.0018(15) -0.0026(14) -0.0066(15)
C45 0.0192(19) 0.032(2) 0.028(2) -0.0010(17) -0.0016(15) -0.0105(17)
C53 0.0167(17) 0.0233(19) 0.0143(16) 0.0044(14) -0.0030(13) -0.0075(15)
C5 0.025(2) 0.028(2) 0.025(2) 0.0033(16) -0.0055(16) -0.0133(17)
C44 0.023(2) 0.043(2) 0.023(2) 0.0050(17) -0.0013(15) -0.0193(19)
C37 0.0199(19) 0.0239(19) 0.0215(19) 0.0037(15) -0.0064(14) -0.0067(16)
C21 0.0236(19) 0.0147(17) 0.0232(19) 0.0011(14) -0.0080(15) -0.0071(15)
C26 0.026(2) 0.0168(18) 0.0219(19) 0.0018(14) -0.0083(15) -0.0084(16)
C39 0.0197(18) 0.030(2) 0.0168(18) 0.0022(15) 0.0002(14) -0.0096(16)
C18 0.031(2) 0.0178(19) 0.036(2) 0.0020(17) -0.0010(18) -0.0050(17)
C47 0.027(2) 0.0197(19) 0.027(2) 0.0019(15) -0.0045(16) -0.0113(16)
C55 0.023(2) 0.023(2) 0.024(2) 0.0041(16) -0.0022(15) -0.0042(16)
C30 0.032(2) 0.0191(19) 0.0191(18) 0.0035(15) -0.0064(16) -0.0079(17)
C36 0.0221(19) 0.032(2) 0.0236(19) 0.0041(16) -0.0069(15) -0.0127(17)
C50 0.022(2) 0.022(2) 0.041(2) -0.0010(18) 0.0038(17) -0.0083(17)
C54 0.0197(18) 0.0216(19) 0.0212(18) 0.0043(15) -0.0028(14) -0.0057(15)
C62 0.0212(19) 0.030(2) 0.0213(19) 0.0001(16) -0.0042(15) -0.0121(17)
C8 0.035(2) 0.0205(19) 0.025(2) 0.0041(15) -0.0113(16) -0.0140(17)
C25 0.035(2) 0.0192(19) 0.023(2) 0.0054(15) -0.0126(17) -0.0097(17)
C38 0.026(2) 0.032(2) 0.0168(18) 0.0091(16) -0.0053(15) -0.0093(17)
C59 0.024(2) 0.0199(19) 0.037(2) -0.0001(17) -0.0058(17) -0.0068(16)
C10 0.026(2) 0.031(2) 0.0209(19) 0.0075(16) -0.0100(15) -0.0162(17)
C22 0.026(2) 0.0180(18) 0.0213(19) -0.0006(15) -0.0055(15) -0.0055(16)
C4 0.028(2) 0.029(2) 0.034(2) 0.0106(17) -0.0154(17) -0.0149(18)
C57 0.0173(18) 0.039(2) 0.0182(18) 0.0010(16) -0.0046(14) -0.0098(17)
C27 0.026(2) 0.024(2) 0.024(2) 0.0024(16) -0.0035(16) -0.0026(17)
C14 0.025(2) 0.022(2) 0.032(2) 0.0057(16) -0.0071(16) -0.0091(16)
C56 0.0175(18) 0.036(2) 0.0208(19) 0.0071(17) -0.0050(15) -0.0035(17)
C63 0.026(2) 0.038(2) 0.027(2) -0.0054(18) -0.0065(17) -0.0119(19)
C15 0.034(2) 0.032(2) 0.0174(19) 0.0043(16) -0.0038(16) -0.0137(19)
C11 0.035(2) 0.042(3) 0.030(2) 0.0153(19) -0.0076(18) -0.023(2)
C23 0.028(2) 0.023(2) 0.029(2) -0.0018(16) -0.0068(17) -0.0034(17)
C31 0.040(2) 0.025(2) 0.027(2) -0.0033(17) -0.0079(18) -0.0105(19)
C12 0.042(3) 0.034(2) 0.048(3) 0.024(2) -0.019(2) -0.023(2)
C24 0.033(2) 0.0156(19) 0.035(2) 0.0033(16) -0.0151(18) -0.0024(17)
C48 0.036(2) 0.026(2) 0.030(2) 0.0055(17) -0.0106(18) -0.0113(19)
C32 0.042(3) 0.036(2) 0.033(2) -0.0005(19) 0.0025(19) -0.020(2)
C7 0.043(3) 0.026(2) 0.039(2) 0.0060(18) -0.010(2) -0.020(2)
C64 0.043(3) 0.044(3) 0.034(2) -0.004(2) 0.005(2) -0.029(2)
C19 0.046(3) 0.033(3) 0.050(3) -0.009(2) -0.002(2) -0.015(2)
C52 0.030(2) 0.029(2) 0.063(3) 0.011(2) -0.007(2) -0.006(2)
C61 0.051(3) 0.040(3) 0.038(3) -0.003(2) -0.015(2) -0.021(2)
C13 0.035(2) 0.025(2) 0.047(3) 0.0089(19) -0.011(2) -0.0139(19)
C6 0.035(2) 0.036(2) 0.041(3) 0.004(2) -0.0100(19) -0.023(2)
C49 0.055(3) 0.033(2) 0.032(2) -0.0011(19) -0.015(2) -0.010(2)
C20 0.033(3) 0.032(2) 0.054(3) -0.004(2) 0.006(2) -0.011(2)
C60 0.044(3) 0.031(3) 0.064(3) 0.007(2) -0.014(2) -0.020(2)
C66 0.042(3) 0.039(3) 0.033(2) -0.003(2) -0.001(2) -0.014(2)
C67 0.040(3) 0.030(2) 0.028(2) -0.0003(18) -0.0042(19) -0.010(2)
C51 0.045(3) 0.039(3) 0.062(3) -0.018(2) 0.005(2) -0.023(2)
C16 0.031(3) 0.048(3) 0.055(3) 0.007(2) -0.007(2) -0.008(2)
C17 0.062(4) 0.061(3) 0.025(2) -0.004(2) -0.007(2) -0.024(3)
C65 0.049(3) 0.068(4) 0.049(3) 0.000(3) -0.006(3) -0.029(3)
C28 0.080(5) 0.119(6) 0.066(4) 0.058(4) -0.039(4) -0.075(5)
C29 0.157(8) 0.059(4) 0.023(3) -0.004(3) -0.003(3) -0.049(5)

loop_
_atom_type_symbol
_atom_type_description
_atom_type_scat_dispersion_real
_atom_type_scat_dispersion_imag
_atom_type_scat_source
C C 0.0181 0.0091 'International Tables Vol C Tables 4.2.6.8 and 6.1.1.4'
H H 0.0000 0.0000 'International Tables Vol C Tables 4.2.6.8 and 6.1.1.4'
N N 0.0311 0.0180 'International Tables Vol C Tables 4.2.6.8 and 6.1.1.4'
Te Te -0.1759 6.3531 'International Tables Vol C Tables 4.2.6.8 and 6.1.1.4'
Zn Zn -1.5491 0.6778 'International Tables Vol C Tables 4.2.6.8 and 6.1.1.4'

loop_
_exptl_crystal_face_index_h
_exptl_crystal_face_index_k
_exptl_crystal_face_index_l
_exptl_crystal_face_perp_dist
_exptl_oxdiff_crystal_face_indexfrac_h
_exptl_oxdiff_crystal_face_indexfrac_k
_exptl_oxdiff_crystal_face_indexfrac_l
_exptl_oxdiff_crystal_face_x
_exptl_oxdiff_crystal_face_y
_exptl_oxdiff_crystal_face_z
1 0 -14 0.0350 0.8373 -0.4756 -13.8733 0.1761 0.7325 -0.6576
-2 -3 -14 0.0357 -2.3834 -2.5508 -14.2565 0.0982 0.4059 -0.9086
-8 -5 -2 0.0862 -7.7200 -5.0489 -1.9461 -0.1754 -0.7352 -0.6548
-2 0 13 0.0264 -2.2025 -0.4596 12.9459 -0.2006 -0.8354 0.5117
0 7 6 0.0469 0.1563 6.7240 6.3525 -0.8429 -0.0663 0.5340
6 0 9 0.0555 6.0451 -0.0178 9.4974 0.6214 0.0500 0.7819
0 -7 -7 0.0480 -0.3617 -6.7445 -6.6943 0.8245 0.0648 -0.5622
-6 1 -9 0.0376 -5.9010 0.8363 -8.5272 -0.7112 -0.0571 -0.7007
7 0 2 0.0613 7.0002 -0.0000 1.9989 0.7350 0.4981 0.4611
2 -3 -10 0.0382 2.0001 -2.9999 -10.0000 0.6090 0.5557 -0.4854
-1 4 12 0.0377 -1.0001 3.9999 11.9999 -0.6333 -0.5339 0.6676
-1 1 14 0.0229 -1.0002 0.9998 13.9995 -0.2596 -0.7345 0.6720
8 4 -1 0.0792 8.0003 4.0002 -1.0007 0.3430 0.8670 0.4906
2 0 15 0.0243 1.9999 -0.0003 14.9990 0.1811 -0.5623 0.8451
-1 -3 14 0.0343 -1.0003 -3.0004 13.9992 0.2441 -0.8717 0.5459
0 0 -15 0.0282 0.0002 0.0003 -14.9992 0.0301 0.7325 -0.7416
5 5 -7 0.0743 5.0004 5.0003 -6.9999 -0.0877 0.9389 0.0702
0 6 -9 0.0507 0.0003 6.0004 -8.9990 -0.7374 0.6454 -0.2559

loop_
_geom_angle_atom_site_label_1
_geom_angle_atom_site_label_2
_geom_angle_atom_site_label_3
_geom_angle
_geom_angle_site_symmetry_1
Zn1 Te1 Zn2 99.090(17) .
N3 Zn2 Te1 112.64(8) .
N4 Zn2 Te1 152.05(9) .
N4 Zn2 N3 94.21(12) .
N1 Zn1 Te1 121.55(9) .
N2 Zn1 Te1 141.23(9) .
N2 Zn1 N1 97.07(13) .
C41 N3 Zn2 112.3(2) .
C33 N3 Zn2 124.6(2) .
C33 N3 C41 123.1(3) .
C1 N1 Zn1 122.9(2) .
C1 N1 C9 120.1(3) .
C9 N1 Zn1 116.8(2) .
C35 N4 Zn2 121.2(2) .
C35 N4 C53 118.1(3) .
C53 N4 Zn2 120.7(2) .
C3 N2 Zn1 122.3(2) .
C3 N2 C21 117.1(3) .
C21 N2 Zn1 120.7(2) .
C42 C41 N3 117.7(3) .
C42 C41 C46 121.8(3) .
C46 C41 N3 119.9(3) .
N4 C35 C34 124.0(3) .
N4 C35 C40 118.9(3) .
C40 C35 C34 117.1(3) .
N3 C33 C34 121.6(3) .
N3 C33 C36 120.3(3) .
C34 C33 C36 118.1(3) .
C41 C42 C47 121.9(3) .
C43 C42 C41 117.9(4) .
C43 C42 C47 120.2(3) .
C35 C34 C33 125.3(3) .
C37 C34 C35 117.7(3) .
C37 C34 C33 116.9(3) .
C3 C2 C1 125.6(3) .
C5 C2 C3 118.0(3) .
C5 C2 C1 116.1(3) .
C41 C46 C50 123.4(3) .
C45 C46 C41 117.8(4) .
C45 C46 C50 118.8(4) .
C42 C43 H43 119.5 .
C44 C43 C42 120.9(4) .
C44 C43 H43 119.5 .
N2 C3 C2 124.0(3) .
N2 C3 C8 119.8(3) .
C8 C3 C2 116.2(3) .
C53 C58 C62 122.0(3) .
C57 C58 C53 118.5(4) .
C57 C58 C62 119.5(3) .
N1 C1 C2 123.3(3) .
N1 C1 C4 119.7(3) .
C2 C1 C4 116.9(3) .
C10 C9 N1 119.2(3) .
C14 C9 N1 118.9(3) .
C14 C9 C10 121.8(4) .
C35 C40 H40 118.7 .
C39 C40 C35 122.6(3) .
C39 C40 H40 118.7 .
C46 C45 H45 119.3 .
C44 C45 C46 121.3(4) .
C44 C45 H45 119.3 .
C58 C53 N4 121.4(3) .
C54 C53 N4 118.3(3) .
C54 C53 C58 120.2(3) .
C2 C5 H5 118.2 .
C6 C5 C2 123.5(4) .
C6 C5 H5 118.2 .
C43 C44 H44 119.9 .
C45 C44 C43 120.2(4) .
C45 C44 H44 119.9 .
C34 C37 H37 118.2 .
C38 C37 C34 123.6(4) .
C38 C37 H37 118.2 .
C26 C21 N2 120.6(3) .
C22 C21 N2 119.2(3) .
C22 C21 C26 120.1(3) .
C21 C26 C30 122.2(3) .
C25 C26 C21 118.7(4) .
C25 C26 C30 119.1(3) .
C40 C39 H39 119.9 .
C40 C39 C38 120.2(4) .
C38 C39 H39 119.9 .
C14 C18 H18 107.4 .
C14 C18 C19 114.6(4) .
C14 C18 C20 109.4(4) .
C19 C18 H18 107.4 .
C19 C18 C20 110.4(4) .
C20 C18 H18 107.4 .
C42 C47 H47 107.3 .
C42 C47 C48 113.4(3) .
C42 C47 C49 110.3(3) .
C48 C47 H47 107.3 .
C49 C47 H47 107.3 .
C49 C47 C48 111.1(3) .
C54 C55 H55 119.5 .
C56 C55 H55 119.5 .
C56 C55 C54 121.0(4) .
C26 C30 H30 108.0 .
C26 C30 C31 109.6(3) .
C26 C30 C32 113.2(3) .
C31 C30 H30 108.0 .
C32 C30 H30 108.0 .
C32 C30 C31 109.8(3) .
C33 C36 H36A 109.5 .
C33 C36 H36B 109.5 .
C33 C36 H36C 109.5 .
H36A C36 H36B 109.5 .
H36A C36 H36C 109.5 .
H36B C36 H36C 109.5 .
C46 C50 H50 108.1 .
C46 C50 C52 111.3(4) .
C46 C50 C51 110.5(4) .
C52 C50 H50 108.1 .
C51 C50 H50 108.1 .
C51 C50 C52 110.6(4) .
C53 C54 C59 121.6(3) .
C55 C54 C53 118.8(4) .
C55 C54 C59 119.5(4) .
C58 C62 H62 108.1 .
C58 C62 C63 111.0(3) .
C58 C62 C64 111.1(3) .
C63 C62 H62 108.1 .
C63 C62 C64 110.3(3) .
C64 C62 H62 108.1 .
C3 C8 H8 118.8 .
C7 C8 C3 122.4(4) .
C7 C8 H8 118.8 .
C26 C25 H25 119.3 .
C24 C25 C26 121.4(4) .
C24 C25 H25 119.3 .
C37 C38 C39 118.7(3) .
C37 C38 H38 120.7 .
C39 C38 H38 120.7 .
C54 C59 H59 107.6 .
C54 C59 C61 110.8(3) .
C54 C59 C60 112.9(4) .
C61 C59 H59 107.6 .
C60 C59 H59 107.6 .
C60 C59 C61 110.1(4) .
C9 C10 C15 122.9(3) .
C11 C10 C9 117.9(4) .
C11 C10 C15 119.2(4) .
C21 C22 C27 122.7(3) .
C23 C22 C21 118.2(4) .
C23 C22 C27 119.0(4) .
C1 C4 H4A 109.5 .
C1 C4 H4B 109.5 .
C1 C4 H4C 109.5 .
H4A C4 H4B 109.5 .
H4A C4 H4C 109.5 .
H4B C4 H4C 109.5 .
C58 C57 H57 119.3 .
C56 C57 C58 121.4(4) .
C56 C57 H57 119.3 .
C22 C27 H27 107.9 .
C28 C27 C22 110.0(4) .
C28 C27 H27 107.9 .
C28 C27 C29 110.4(5) .
C29 C27 C22 112.5(4) .
C29 C27 H27 107.9 .
C9 C14 C18 121.9(3) .
C13 C14 C9 117.6(4) .
C13 C14 C18 120.5(4) .
C55 C56 H56 120.0 .
C57 C56 C55 120.0(4) .
C57 C56 H56 120.0 .
C62 C63 H63A 109.5 .
C62 C63 H63B 109.5 .
C62 C63 H63C 109.5 .
H63A C63 H63B 109.5 .
H63A C63 H63C 109.5 .
H63B C63 H63C 109.5 .
C10 C15 H15 108.1 .
C10 C15 C16 110.2(4) .
C10 C15 C17 112.2(4) .
C16 C15 H15 108.1 .
C16 C15 C17 110.0(4) .
C17 C15 H15 108.1 .
C10 C11 H11 119.5 .
C12 C11 C10 121.0(4) .
C12 C11 H11 119.5 .
C22 C23 H23 119.0 .
C24 C23 C22 122.0(4) .
C24 C23 H23 119.0 .
C30 C31 H31A 109.5 .
C30 C31 H31B 109.5 .
C30 C31 H31C 109.5 .
H31A C31 H31B 109.5 .
H31A C31 H31C 109.5 .
H31B C31 H31C 109.5 .
C11 C12 H12 119.9 .
C13 C12 C11 120.1(4) .
C13 C12 H12 119.9 .
C25 C24 H24 120.4 .
C23 C24 C25 119.2(4) .
C23 C24 H24 120.4 .
C47 C48 H48A 109.5 .
C47 C48 H48B 109.5 .
C47 C48 H48C 109.5 .
H48A C48 H48B 109.5 .
H48A C48 H48C 109.5 .
H48B C48 H48C 109.5 .
C30 C32 H32A 109.5 .
C30 C32 H32B 109.5 .
C30 C32 H32C 109.5 .
H32A C32 H32B 109.5 .
H32A C32 H32C 109.5 .
H32B C32 H32C 109.5 .
C8 C7 H7 119.5 .
C8 C7 C6 121.0(4) .
C6 C7 H7 119.5 .
C62 C64 H64A 109.5 .
C62 C64 H64B 109.5 .
C62 C64 H64C 109.5 .
H64A C64 H64B 109.5 .
H64A C64 H64C 109.5 .
H64B C64 H64C 109.5 .
C18 C19 H19A 109.5 .
C18 C19 H19B 109.5 .
C18 C19 H19C 109.5 .
H19A C19 H19B 109.5 .
H19A C19 H19C 109.5 .
H19B C19 H19C 109.5 .
C50 C52 H52A 109.5 .
C50 C52 H52B 109.5 .
C50 C52 H52C 109.5 .
H52A C52 H52B 109.5 .
H52A C52 H52C 109.5 .
H52B C52 H52C 109.5 .
C59 C61 H61A 109.5 .
C59 C61 H61B 109.5 .
C59 C61 H61C 109.5 .
H61A C61 H61B 109.5 .
H61A C61 H61C 109.5 .
H61B C61 H61C 109.5 .
C14 C13 H13 119.3 .
C12 C13 C14 121.4(4) .
C12 C13 H13 119.3 .
C5 C6 C7 118.3(4) .
C5 C6 H6 120.8 .
C7 C6 H6 120.8 .
C47 C49 H49A 109.5 .
C47 C49 H49B 109.5 .
C47 C49 H49C 109.5 .
H49A C49 H49B 109.5 .
H49A C49 H49C 109.5 .
H49B C49 H49C 109.5 .
C18 C20 H20A 109.5 .
C18 C20 H20B 109.5 .
C18 C20 H20C 109.5 .
H20A C20 H20B 109.5 .
H20A C20 H20C 109.5 .
H20B C20 H20C 109.5 .
C59 C60 H60A 109.5 .
C59 C60 H60B 109.5 .
C59 C60 H60C 109.5 .
H60A C60 H60B 109.5 .
H60A C60 H60C 109.5 .
H60B C60 H60C 109.5 .
H66A C66 H66B 107.9 .
C67 C66 H66A 109.1 .
C67 C66 H66B 109.1 .
C65 C66 H66A 109.1 .
C65 C66 H66B 109.1 .
C65 C66 C67 112.4(4) .
C66 C67 H67A 108.8 .
C66 C67 H67B 108.8 .
C67 C67 C66 113.9(5) 2_657
C67 C67 H67A 108.8 2_657
C67 C67 H67B 108.8 2_657
H67A C67 H67B 107.7 .
C50 C51 H51A 109.5 .
C50 C51 H51B 109.5 .
C50 C51 H51C 109.5 .
H51A C51 H51B 109.5 .
H51A C51 H51C 109.5 .
H51B C51 H51C 109.5 .
C15 C16 H16A 109.5 .
C15 C16 H16B 109.5 .
C15 C16 H16C 109.5 .
H16A C16 H16B 109.5 .
H16A C16 H16C 109.5 .
H16B C16 H16C 109.5 .
C15 C17 H17A 109.5 .
C15 C17 H17B 109.5 .
C15 C17 H17C 109.5 .
H17A C17 H17B 109.5 .
H17A C17 H17C 109.5 .
H17B C17 H17C 109.5 .
C66 C65 H65A 109.5 .
C66 C65 H65B 109.5 .
C66 C65 H65C 109.5 .
H65A C65 H65B 109.5 .
H65A C65 H65C 109.5 .
H65B C65 H65C 109.5 .
C27 C28 H28A 109.5 .
C27 C28 H28B 109.5 .
C27 C28 H28C 109.5 .
H28A C28 H28B 109.5 .
H28A C28 H28C 109.5 .
H28B C28 H28C 109.5 .
C27 C29 H29A 109.5 .
C27 C29 H29B 109.5 .
C27 C29 H29C 109.5 .
H29A C29 H29B 109.5 .
H29A C29 H29C 109.5 .
H29B C29 H29C 109.5 .

loop_
_geom_bond_atom_site_label_1
_geom_bond_atom_site_label_2
_geom_bond_distance
_geom_bond_site_symmetry_2
Te1 Zn2 2.4767(5) .
Te1 Zn1 2.4549(5) .
Zn2 N3 2.029(3) .
Zn2 N4 1.910(3) .
Zn1 N1 1.993(3) .
Zn1 N2 1.913(3) .
N3 C41 1.440(4) .
N3 C33 1.303(4) .
N1 C1 1.307(5) .
N1 C9 1.451(4) .
N4 C35 1.374(4) .
N4 C53 1.443(4) .
N2 C3 1.363(5) .
N2 C21 1.439(4) .
C41 C42 1.401(5) .
C41 C46 1.404(5) .
C35 C34 1.437(5) .
C35 C40 1.420(5) .
C33 C34 1.466(5) .
C33 C36 1.511(5) .
C42 C43 1.392(5) .
C42 C47 1.514(5) .
C34 C37 1.417(5) .
C2 C3 1.446(5) .
C2 C1 1.468(5) .
C2 C5 1.411(5) .
C46 C45 1.392(5) .
C46 C50 1.518(5) .
C43 H43 0.9300 .
C43 C44 1.384(6) .
C3 C8 1.431(5) .
C58 C53 1.410(5) .
C58 C62 1.516(5) .
C58 C57 1.398(5) .
C1 C4 1.510(5) .
C9 C10 1.404(5) .
C9 C14 1.401(5) .
C40 H40 0.9300 .
C40 C39 1.376(5) .
C45 H45 0.9300 .
C45 C44 1.372(6) .
C53 C54 1.409(5) .
C5 H5 0.9300 .
C5 C6 1.371(6) .
C44 H44 0.9300 .
C37 H37 0.9300 .
C37 C38 1.363(5) .
C21 C26 1.413(5) .
C21 C22 1.408(5) .
C26 C30 1.517(5) .
C26 C25 1.391(5) .
C39 H39 0.9300 .
C39 C38 1.397(5) .
C18 H18 0.9800 .
C18 C14 1.513(6) .
C18 C19 1.523(6) .
C18 C20 1.526(6) .
C47 H47 0.9800 .
C47 C48 1.528(5) .
C47 C49 1.526(6) .
C55 H55 0.9300 .
C55 C54 1.394(5) .
C55 C56 1.382(6) .
C30 H30 0.9800 .
C30 C31 1.535(5) .
C30 C32 1.523(6) .
C36 H36A 0.9600 .
C36 H36B 0.9600 .
C36 H36C 0.9600 .
C50 H50 0.9800 .
C50 C52 1.532(6) .
C50 C51 1.524(6) .
C54 C59 1.517(6) .
C62 H62 0.9800 .
C62 C63 1.526(5) .
C62 C64 1.539(5) .
C8 H8 0.9300 .
C8 C7 1.367(6) .
C25 H25 0.9300 .
C25 C24 1.381(6) .
C38 H38 0.9300 .
C59 H59 0.9800 .
C59 C61 1.537(6) .
C59 C60 1.532(6) .
C10 C15 1.511(6) .
C10 C11 1.396(5) .
C22 C27 1.520(5) .
C22 C23 1.392(5) .
C4 H4A 0.9600 .
C4 H4B 0.9600 .
C4 H4C 0.9600 .
C57 H57 0.9300 .
C57 C56 1.372(6) .
C27 H27 0.9800 .
C27 C28 1.499(7) .
C27 C29 1.515(7) .
C14 C13 1.399(6) .
C56 H56 0.9300 .
C63 H63A 0.9600 .
C63 H63B 0.9600 .
C63 H63C 0.9600 .
C15 H15 0.9800 .
C15 C16 1.522(6) .
C15 C17 1.522(6) .
C11 H11 0.9300 .
C11 C12 1.380(7) .
C23 H23 0.9300 .
C23 C24 1.377(6) .
C31 H31A 0.9600 .
C31 H31B 0.9600 .
C31 H31C 0.9600 .
C12 H12 0.9300 .
C12 C13 1.376(7) .
C24 H24 0.9300 .
C48 H48A 0.9600 .
C48 H48B 0.9600 .
C48 H48C 0.9600 .
C32 H32A 0.9600 .
C32 H32B 0.9600 .
C32 H32C 0.9600 .
C7 H7 0.9300 .
C7 C6 1.391(6) .
C64 H64A 0.9600 .
C64 H64B 0.9600 .
C64 H64C 0.9600 .
C19 H19A 0.9600 .
C19 H19B 0.9600 .
C19 H19C 0.9600 .
C52 H52A 0.9600 .
C52 H52B 0.9600 .
C52 H52C 0.9600 .
C61 H61A 0.9600 .
C61 H61B 0.9600 .
C61 H61C 0.9600 .
C13 H13 0.9300 .
C6 H6 0.9300 .
C49 H49A 0.9600 .
C49 H49B 0.9600 .
C49 H49C 0.9600 .
C20 H20A 0.9600 .
C20 H20B 0.9600 .
C20 H20C 0.9600 .
C60 H60A 0.9600 .
C60 H60B 0.9600 .
C60 H60C 0.9600 .
C66 H66A 0.9700 .
C66 H66B 0.9700 .
C66 C67 1.516(6) .
C66 C65 1.516(7) .
C67 C67 1.510(9) 2_657
C67 H67A 0.9700 .
C67 H67B 0.9700 .
C51 H51A 0.9600 .
C51 H51B 0.9600 .
C51 H51C 0.9600 .
C16 H16A 0.9600 .
C16 H16B 0.9600 .
C16 H16C 0.9600 .
C17 H17A 0.9600 .
C17 H17B 0.9600 .
C17 H17C 0.9600 .
C65 H65A 0.9600 .
C65 H65B 0.9600 .
C65 H65C 0.9600 .
C28 H28A 0.9600 .
C28 H28B 0.9600 .
C28 H28C 0.9600 .
C29 H29A 0.9600 .
C29 H29B 0.9600 .
C29 H29C 0.9600 .
